data_4077072
loop_
_publ_author_name
'Son, Seung Uk'
'Park, Kang Hyun'
'Jung, Il Gu'
'Chung, Young Keun'
'Lah, Myoung Soo'

_publ_section_title
;
 Reactions of Fe2(CO)9with Azine Derivatives:&#x00A0; Discovery of New
 Coordination Modes and Reactivity of New Bimetallic Compounds
;
_journal_issue 24
_journal_name_full Organometallics
_journal_page_first 5366
_journal_paper_doi 10.1021/om0205546
_journal_volume 21
_journal_year 2002
_chemical_formula_sum 'C21 H16 Fe N2 O3'
_chemical_formula_weight 400.21
_chemical_name_systematic
; 
 ? 
;
_space_group_IT_number 61
_symmetry_space_group_name_Hall '-P 2ac 2ab'
_symmetry_space_group_name_H-M 'P b c a'
_atom_sites_solution_hydrogens geom
_atom_sites_solution_primary direct
_atom_sites_solution_secondary difmap
_audit_creation_method SHELXL-97
_cell_angle_alpha 90.00
_cell_angle_beta 90.00
_cell_angle_gamma 90.00
_cell_formula_units_Z 8
_cell_length_a 6.9840(10)
_cell_length_b 22.8730(10)
_cell_length_c 23.7880(10)
_cell_measurement_temperature 293(2)
_cell_volume 3800.0(6)
_computing_structure_refinement 'SHELXL-97 (Sheldrick, 1997)'
_computing_structure_solution 'SHELXS-97 (Sheldrick, 1990)'
_diffrn_ambient_temperature 293(2)
_diffrn_measured_fraction_theta_full 0.995
_diffrn_measured_fraction_theta_max 0.995
_diffrn_radiation_monochromator graphite
_diffrn_radiation_source 'fine-focus sealed tube'
_diffrn_radiation_type MoK\a
_diffrn_radiation_wavelength 0.71073
_diffrn_reflns_av_R_equivalents 0.0976
_diffrn_reflns_av_sigmaI/netI 0.1270
_diffrn_reflns_limit_h_max 7
_diffrn_reflns_limit_h_min -7
_diffrn_reflns_limit_k_max 26
_diffrn_reflns_limit_k_min -22
_diffrn_reflns_limit_l_max 27
_diffrn_reflns_limit_l_min -24
_diffrn_reflns_number 16301
_diffrn_reflns_theta_full 24.14
_diffrn_reflns_theta_max 24.14
_diffrn_reflns_theta_min 1.71
_exptl_absorpt_coefficient_mu 0.816
_exptl_crystal_density_diffrn 1.399
_exptl_crystal_density_method 'not measured'
_exptl_crystal_F_000 1648
_refine_diff_density_max 0.528
_refine_diff_density_min -0.638
_refine_diff_density_rms 0.202
_refine_ls_extinction_method none
_refine_ls_goodness_of_fit_ref 0.944
_refine_ls_hydrogen_treatment mixed
_refine_ls_matrix_type full
_refine_ls_number_parameters 244
_refine_ls_number_reflns 3011
_refine_ls_number_restraints 0
_refine_ls_restrained_S_all 0.944
_refine_ls_R_factor_all 0.1318
_refine_ls_R_factor_gt 0.0411
_refine_ls_shift/su_max 0.001
_refine_ls_shift/su_mean 0.000
_refine_ls_structure_factor_coef Fsqd
_refine_ls_weighting_details 'calc w=1/[\s^2^(Fo^2^)+(0.0908P)^2^+0.0000P] where P=(Fo^2^+2Fc^2^)/3'
_refine_ls_weighting_scheme calc
_refine_ls_wR_factor_gt 0.0966
_refine_ls_wR_factor_ref 0.1690
_reflns_number_gt 1389
_reflns_number_total 3011
_reflns_threshold_expression >2sigma(I)
_cod_data_source_file om0205546.cif
_cod_data_source_block fe3
_cod_database_code 4077072

loop_
_symmetry_equiv_pos_as_xyz
'x, y, z'
'-x+1/2, -y, z+1/2'
'-x, y+1/2, -z+1/2'
'x+1/2, -y+1/2, -z'
'-x, -y, -z'
'x-1/2, y, -z-1/2'
'x, -y-1/2, z-1/2'
'-x-1/2, y-1/2, z'

loop_
_atom_site_label
_atom_site_type_symbol
_atom_site_fract_x
_atom_site_fract_y
_atom_site_fract_z
_atom_site_U_iso_or_equiv
_atom_site_adp_type
_atom_site_occupancy
_atom_site_symmetry_multiplicity
_atom_site_calc_flag
_atom_site_refinement_flags
Fe Fe 0.59761(10) 0.13683(4) 0.57292(3) 0.0398(3) Uani 1 1 d .
N1 N 0.7849(7) 0.0298(2) 0.53261(19) 0.0477(14) Uani 1 1 d .
N2 N 0.6256(6) 0.0499(2) 0.56536(17) 0.0402(13) Uani 1 1 d .
O1 O 0.4390(8) 0.1343(2) 0.6875(2) 0.0912(18) Uani 1 1 d .
O2 O 0.3087(7) 0.1339(2) 0.4826(2) 0.0741(15) Uani 1 1 d .
O3 O 0.5718(7) 0.2645(2) 0.5699(2) 0.0809(16) Uani 1 1 d .
C1 C 0.9646(7) 0.1923(3) 0.6245(3) 0.0405(16) Uani 1 1 d .
C2 C 0.9710(9) 0.1961(3) 0.6825(3) 0.059(2) Uani 1 1 d .
H2 H 0.9199 0.1657 0.7038 0.071 Uiso 1 1 calc R
C3 C 1.0509(10) 0.2435(4) 0.7099(3) 0.073(2) Uani 1 1 d .
H3 H 1.0525 0.2449 0.7490 0.088 Uiso 1 1 calc R
C4 C 1.1273(9) 0.2882(3) 0.6792(4) 0.070(2) Uani 1 1 d .
H4 H 1.1820 0.3202 0.6971 0.084 Uiso 1 1 calc R
C5 C 1.1224(9) 0.2851(3) 0.6220(3) 0.065(2) Uani 1 1 d .
H5 H 1.1745 0.3154 0.6009 0.078 Uiso 1 1 calc R
C6 C 1.0418(9) 0.2381(3) 0.5950(3) 0.0578(19) Uani 1 1 d .
H6 H 1.0396 0.2373 0.5559 0.069 Uiso 1 1 calc R
C7 C 0.8871(7) 0.1403(3) 0.5969(2) 0.0411(15) Uani 1 1 d .
H7 H 0.8481 0.1095 0.6197 0.049 Uiso 1 1 calc R
C8 C 0.8669(7) 0.1333(3) 0.5377(2) 0.0403(15) Uani 1 1 d .
H8 H 0.8421 0.1646 0.5138 0.048 Uiso 1 1 calc R
C9 C 0.8877(9) 0.0738(3) 0.5173(3) 0.0515(18) Uani 1 1 d .
H9 H 0.9833 0.0668 0.4909 0.062 Uiso 1 1 calc R
C10 C 0.5174(9) 0.0059(3) 0.5795(2) 0.0457(16) Uani 1 1 d .
H10 H 0.5620 -0.0311 0.5699 0.055 Uiso 1 1 calc R
C11 C 0.3350(7) 0.0083(3) 0.6086(2) 0.0433(16) Uani 1 1 d .
H11 H 0.2843 0.0443 0.6192 0.052 Uiso 1 1 calc R
C12 C 0.2404(8) -0.0404(3) 0.6202(2) 0.0471(16) Uani 1 1 d .
H12 H 0.2991 -0.0750 0.6091 0.056 Uiso 1 1 calc R
C13 C 0.0558(8) -0.0466(3) 0.6482(2) 0.0439(16) Uani 1 1 d .
C14 C -0.0277(8) -0.0006(3) 0.6784(2) 0.0489(17) Uani 1 1 d .
H14 H 0.0335 0.0354 0.6809 0.059 Uiso 1 1 calc R
C15 C -0.2029(10) -0.0096(4) 0.7045(2) 0.067(2) Uani 1 1 d .
H15 H -0.2615 0.0206 0.7243 0.081 Uiso 1 1 calc R
C16 C -0.2910(10) -0.0646(4) 0.7006(3) 0.074(2) Uani 1 1 d .
H16 H -0.4086 -0.0704 0.7181 0.088 Uiso 1 1 calc R
C17 C -0.2095(10) -0.1094(4) 0.6722(3) 0.071(2) Uani 1 1 d .
H17 H -0.2693 -0.1457 0.6706 0.085 Uiso 1 1 calc R
C18 C -0.0378(9) -0.1004(3) 0.6458(3) 0.0580(19) Uani 1 1 d .
H18 H 0.0178 -0.1310 0.6258 0.070 Uiso 1 1 calc R
C19 C 0.4941(9) 0.1344(3) 0.6428(3) 0.0523(17) Uani 1 1 d .
C20 C 0.4192(9) 0.1344(3) 0.5177(3) 0.0480(16) Uani 1 1 d .
C21 C 0.5857(8) 0.2147(3) 0.5711(3) 0.0505(18) Uani 1 1 d .

loop_
_atom_site_aniso_label
_atom_site_aniso_U_11
_atom_site_aniso_U_22
_atom_site_aniso_U_33
_atom_site_aniso_U_23
_atom_site_aniso_U_13
_atom_site_aniso_U_12
Fe 0.0375(5) 0.0354(6) 0.0465(6) -0.0013(5) 0.0040(4) 0.0015(4)
N1 0.041(3) 0.048(4) 0.055(3) -0.012(3) 0.014(3) 0.005(3)
N2 0.041(3) 0.037(4) 0.042(3) -0.005(3) 0.002(2) -0.002(3)
O1 0.114(4) 0.104(5) 0.055(3) -0.018(3) 0.034(3) -0.018(4)
O2 0.064(3) 0.074(4) 0.085(3) 0.001(3) -0.028(3) -0.001(3)
O3 0.078(3) 0.034(4) 0.131(5) 0.000(3) -0.005(3) 0.002(3)
C1 0.033(3) 0.036(5) 0.053(4) -0.002(4) -0.004(3) 0.002(3)
C2 0.070(5) 0.056(6) 0.052(5) 0.005(4) -0.010(4) -0.007(4)
C3 0.079(5) 0.075(7) 0.065(5) -0.021(5) -0.021(4) -0.007(5)
C4 0.061(5) 0.048(6) 0.101(7) -0.024(5) -0.013(5) -0.006(4)
C5 0.059(4) 0.050(6) 0.086(6) -0.002(4) -0.003(4) -0.017(4)
C6 0.065(5) 0.044(5) 0.064(4) 0.004(4) 0.000(4) -0.013(4)
C7 0.038(3) 0.037(4) 0.048(4) 0.004(4) 0.006(3) -0.004(3)
C8 0.041(3) 0.029(4) 0.051(4) 0.003(4) 0.003(3) 0.006(3)
C9 0.040(4) 0.062(6) 0.052(4) 0.000(4) 0.014(3) 0.000(4)
C10 0.053(4) 0.032(5) 0.052(4) -0.006(4) -0.005(3) 0.006(4)
C11 0.038(3) 0.045(5) 0.047(4) -0.005(3) 0.004(3) 0.007(3)
C12 0.046(4) 0.037(4) 0.057(4) -0.001(4) 0.002(3) -0.006(4)
C13 0.043(4) 0.048(5) 0.041(4) 0.005(4) 0.002(3) 0.002(4)
C14 0.049(4) 0.050(5) 0.047(4) 0.007(4) -0.001(3) -0.001(3)
C15 0.059(5) 0.090(7) 0.052(4) 0.000(4) 0.010(4) 0.027(5)
C16 0.045(4) 0.106(8) 0.071(5) 0.021(5) -0.001(4) -0.021(5)
C17 0.062(5) 0.065(6) 0.085(5) -0.011(5) 0.011(4) -0.011(4)
C18 0.045(4) 0.051(6) 0.077(5) -0.002(4) 0.008(4) -0.009(4)
C19 0.052(4) 0.043(5) 0.063(5) -0.010(4) 0.006(4) -0.005(3)
C20 0.047(4) 0.033(4) 0.064(4) 0.004(4) 0.002(3) 0.005(4)
C21 0.038(3) 0.054(6) 0.059(4) -0.006(4) -0.003(3) -0.001(4)

loop_
_atom_type_symbol
_atom_type_description
_atom_type_scat_dispersion_real
_atom_type_scat_dispersion_imag
_atom_type_scat_source
C C 0.0033 0.0016 'International Tables Vol C Tables 4.2.6.8 and 6.1.1.4'
H H 0.0000 0.0000 'International Tables Vol C Tables 4.2.6.8 and 6.1.1.4'
O O 0.0106 0.0060 'International Tables Vol C Tables 4.2.6.8 and 6.1.1.4'
N N 0.0061 0.0033 'International Tables Vol C Tables 4.2.6.8 and 6.1.1.4'
Fe Fe 0.3463 0.8444 'International Tables Vol C Tables 4.2.6.8 and 6.1.1.4'

loop_
_geom_angle_atom_site_label_1
_geom_angle_atom_site_label_2
_geom_angle_atom_site_label_3
_geom_angle
C21 Fe C20 88.9(3)
C21 Fe C19 92.0(3)
C20 Fe C19 112.9(3)
C21 Fe N2 172.8(2)
C20 Fe N2 88.4(2)
C19 Fe N2 95.2(2)
C21 Fe C8 94.1(3)
C20 Fe C8 109.4(2)
C19 Fe C8 137.4(3)
N2 Fe C8 80.5(2)
C21 Fe C7 90.8(2)
C20 Fe C7 149.3(2)
C19 Fe C7 97.8(3)
N2 Fe C7 88.1(2)
C8 Fe C7 40.0(2)
C9 N1 N2 109.6(5)
C10 N2 N1 110.0(5)
C10 N2 Fe 133.3(4)
N1 N2 Fe 116.2(4)
C6 C1 C2 116.7(6)
C6 C1 C7 122.5(6)
C2 C1 C7 120.6(6)
C3 C2 C1 122.2(7)
C4 C3 C2 119.5(7)
C5 C4 C3 119.0(7)
C4 C5 C6 121.1(7)
C1 C6 C5 121.4(7)
C8 C7 C1 124.8(6)
C8 C7 Fe 68.4(3)
C1 C7 Fe 120.5(4)
C7 C8 C9 115.2(5)
C7 C8 Fe 71.6(3)
C9 C8 Fe 105.3(4)
N1 C9 C8 125.5(6)
N2 C10 C11 127.1(6)
C12 C11 C10 120.4(6)
C11 C12 C13 128.3(6)
C18 C13 C14 119.3(6)
C18 C13 C12 118.9(6)
C14 C13 C12 121.9(6)
C15 C14 C13 119.0(6)
C14 C15 C16 119.4(7)
C17 C16 C15 121.8(7)
C16 C17 C18 118.9(7)
C17 C18 C13 121.6(7)
O1 C19 Fe 176.0(6)
O2 C20 Fe 178.5(6)
O3 C21 Fe 177.8(6)

loop_
_geom_bond_atom_site_label_1
_geom_bond_atom_site_label_2
_geom_bond_distance
Fe C21 1.784(8)
Fe C20 1.811(7)
Fe C19 1.814(7)
Fe N2 2.006(5)
Fe C8 2.060(5)
Fe C7 2.102(5)
N1 C9 1.288(7)
N1 N2 1.434(6)
N2 C10 1.303(7)
O1 C19 1.131(7)
O2 C20 1.138(6)
O3 C21 1.143(7)
C1 C6 1.370(8)
C1 C2 1.385(7)
C1 C7 1.463(8)
C2 C3 1.382(9)
C3 C4 1.365(9)
C4 C5 1.364(9)
C5 C6 1.373(9)
C7 C8 1.425(8)
C8 C9 1.452(8)
C10 C11 1.451(8)
C11 C12 1.324(7)
C12 C13 1.458(7)
C13 C18 1.395(8)
C13 C14 1.402(8)
C14 C15 1.387(8)
C15 C16 1.404(10)
C16 C17 1.354(9)
C17 C18 1.369(8)
